data_1001667
loop_
_publ_author_name
'Martin, C'
'Maignan, A'
'Labbe, Ph'
'Chardon, J'
'Hejtmanek, J'
'Raveau, B'

_publ_section_title
;
Single-crystal study of the 55 K superconductor Tl Sr2 Ca Cu2 O7-d
;
_journal_coden_ASTM CMATEX
_journal_name_full 'Chemistry of Materials (1,1989-'
_journal_page_first 1414
_journal_page_last 1418
_journal_paper_doi 10.1021/cm00055a021
_journal_volume 7
_journal_year 1995
_chemical_formula_structural 'Tl Sr2 (Ca0.81 Tl0.19) Cu2 O7'
_chemical_formula_sum 'Ca0.81 Cu2 O7 Sr2 Tl1.19'
_chemical_name_systematic
;
Thallium strontium calcium copper oxide (1.2/2/0.8/2/7)
;
_space_group_IT_number 123
_symmetry_cell_setting tetragonal
_symmetry_Int_Tables_number 123
_symmetry_space_group_name_Hall '-P 4 2'
_symmetry_space_group_name_H-M 'P 4/m m m'
_cell_angle_alpha 90
_cell_angle_beta 90
_cell_angle_gamma 90
_cell_formula_units_Z 1
_cell_length_a 3.7808(5)
_cell_length_b 3.7808(5)
_cell_length_c 12.0855(12)
_cell_volume 172.8
_refine_ls_R_factor_all 0.032
_cod_original_formula_sum 'Ca.81 Cu2 O7 Sr2 Tl1.19'
_cod_database_code 1001667

loop_
_symmetry_equiv_pos_as_xyz
x,y,z
-x,-y,z
-x,y,z
x,-y,z
-y,x,z
y,-x,z
y,x,z
-y,-x,z
-x,-y,-z
x,y,-z
x,-y,-z
-x,y,-z
y,-x,-z
-y,x,-z
-y,-x,-z
y,x,-z

loop_
_atom_site_label
_atom_site_type_symbol
_atom_site_symmetry_multiplicity
_atom_site_Wyckoff_symbol
_atom_site_fract_x
_atom_site_fract_y
_atom_site_fract_z
_atom_site_occupancy
_atom_site_attached_hydrogens
_atom_site_calc_flag
Tl1 Tl3+ 4 l 0.0701(5) 0. 0. 0.25 0 d
Ca1 Ca2+ 1 d 0.5 0.5 0.5 0.81 0 d
Tl2 Tl3+ 1 d 0.5 0.5 0.5 0.19 0 d
Sr1 Sr2+ 2 h 0.5 0.5 0.2130(1) 1. 0 d
Cu1 Cu2+ 2 g 0. 0. 0.3622(2) 1. 0 d
O1 O2- 4 i 0. 0.5 0.3709(6) 1. 0 d
O2 O2- 2 g 0. 0. 0.1667(8) 1. 0 d
O3 O2- 1 c 0.5 0.5 0. 1. 0 d

loop_
_atom_type_symbol
_atom_type_oxidation_number
Tl3+ 3.000
Ca2+ 2.000
Sr2+ 2.000
Cu2+ 2.405
O2- -2.000
